data_8101858
loop_
_publ_author_name
'Gao, Z.-W.'
'Wang, G.-F.'
'Gao, L.-X.'
'Zhang, C.-Y.'
'Wu, D.-H.'
'Yu, W.-R.'
'Liu, Z.-T.'

_publ_section_title
;
Crystal structure of (5-ferrocenyl-2-hydroxy-benzenecarboxylato-O,
O')titanocene(IV), (C~5~H~5~)Fe(C~12~H~7~O~3~)Ti(C~5~H~5~)~2~
;
_journal_issue 4
_journal_name_full 'Zeitschrift f\"ur Kristallographie - New Crystal Structures'
_journal_page_first 551
_journal_page_last 552
_journal_volume 220
_journal_year 2005
_chemical_formula_moiety 'C27 H22 Fe O3 Ti'
_chemical_formula_sum 'C27 H22 Fe O3 Ti'
_chemical_formula_weight 498.20
_chemical_melting_point 460
_chemical_name_common '5-ferrocenylsalicylate titanocene'
_chemical_name_systematic
;
 (5-ferrocenyl-2-hydroxybenzenecarboxylato-O,O')titanocene(IV)
;
_space_group_IT_number 14
_symmetry_cell_setting monoclinic
_symmetry_space_group_name_Hall '-P 2ybc'
_symmetry_space_group_name_H-M 'P 1 21/c 1'
_atom_sites_solution_hydrogens geom
_atom_sites_solution_primary direct
_atom_sites_solution_secondary difmap
_audit_creation_method SHELXL-97
_cell_angle_alpha 90.00
_cell_angle_beta 92.42(2)
_cell_angle_gamma 90.00
_cell_formula_units_Z 4
_cell_length_a 13.752(4)
_cell_length_b 12.180(4)
_cell_length_c 12.468(3)
_cell_measurement_reflns_used 336
_cell_measurement_temperature 273(2)
_cell_measurement_theta_max 14.59
_cell_measurement_theta_min 2.97
_cell_volume 2086.5(10)
_computing_cell_refinement 'Bruker SMART'
_computing_data_collection 'Bruker SMART'
_computing_data_reduction 'Bruker SAINT'
_computing_molecular_graphics 'Bruker SHELXTL'
_computing_publication_material 'Bruker SHELXTL'
_computing_structure_refinement 'SHELXL-97 (Sheldrick, 1997)'
_computing_structure_solution 'SHELXS-97 (Sheldrick, 1990)'
_diffrn_ambient_temperature 273(2)
_diffrn_measured_fraction_theta_full 0.990
_diffrn_measured_fraction_theta_max 0.990
_diffrn_measurement_device_type 'Bruker SMART CCD'
_diffrn_measurement_method phi/omega
_diffrn_radiation_monochromator graphite
_diffrn_radiation_source 'fine-focus sealed tube'
_diffrn_radiation_type MoK\a
_diffrn_radiation_wavelength 0.71073
_diffrn_reflns_av_R_equivalents 0.1370
_diffrn_reflns_av_sigmaI/netI 0.2671
_diffrn_reflns_limit_h_max 16
_diffrn_reflns_limit_h_min -12
_diffrn_reflns_limit_k_max 14
_diffrn_reflns_limit_k_min -13
_diffrn_reflns_limit_l_max 13
_diffrn_reflns_limit_l_min -14
_diffrn_reflns_number 8324
_diffrn_reflns_theta_full 25.28
_diffrn_reflns_theta_max 25.28
_diffrn_reflns_theta_min 2.73
_diffrn_standards_decay_% 0
_diffrn_standards_interval_count 100
_diffrn_standards_number 0
_exptl_absorpt_coefficient_mu 1.107
_exptl_absorpt_correction_T_max 0.9118
_exptl_absorpt_correction_T_min 0.9022
_exptl_absorpt_correction_type none
_exptl_crystal_colour greenish-black
_exptl_crystal_density_diffrn 1.586
_exptl_crystal_density_meas 0
_exptl_crystal_density_method 'not measured'
_exptl_crystal_description block
_exptl_crystal_F_000 1024
_exptl_crystal_size_max 0.10
_exptl_crystal_size_mid 0.09
_exptl_crystal_size_min 0.09
_refine_diff_density_max 0.446
_refine_diff_density_min -0.471
_refine_diff_density_rms 0.091
_refine_ls_extinction_method none
_refine_ls_goodness_of_fit_ref 0.776
_refine_ls_hydrogen_treatment constr
_refine_ls_matrix_type full
_refine_ls_number_parameters 289
_refine_ls_number_reflns 3754
_refine_ls_number_restraints 0
_refine_ls_restrained_S_all 0.776
_refine_ls_R_factor_all 0.1899
_refine_ls_R_factor_gt 0.0643
_refine_ls_shift/su_max 0.000
_refine_ls_shift/su_mean 0.000
_refine_ls_structure_factor_coef Fsqd
_refine_ls_weighting_details 'calc w=1/[\s^2^(Fo^2^)+(0.0656P)^2^+0.0000P] where P=(Fo^2^+2Fc^2^)/3'
_refine_ls_weighting_scheme calc
_refine_ls_wR_factor_gt 0.1288
_refine_ls_wR_factor_ref 0.1581
_reflns_number_gt 1347
_reflns_number_total 3754
_reflns_threshold_expression >2sigma(I)
_cod_data_source_file 1267-1637.cff
_cod_data_source_block xb0484
_cod_depositor_comments
;
The following automatic conversions were performed:
'_symmetry_cell_setting' value 'Monoclinic' changed to 'monoclinic'
according to '/home/saulius/struct/CIF-dictionaries/cif_core.dic'
dictionary named 'cif_core.dic' version 2.4.1 from 2010-06-29.

Automatic conversion script
Id: cif_fix_enum 1555 2011-01-17 13:19:09Z saulius 
;
_cod_original_cell_volume 2086.4(10)
_cod_original_sg_symbol_H-M P12(1)/c1
_cod_original_formula_sum 'C27 H22 Fe1 O3 Ti1'
_cod_database_code 8101858

loop_
_symmetry_equiv_pos_as_xyz
'x, y, z'
'-x, y+1/2, -z+1/2'
'-x, -y, -z'
'x, -y-1/2, z-1/2'

loop_
_atom_site_label
_atom_site_type_symbol
_atom_site_fract_x
_atom_site_fract_y
_atom_site_fract_z
_atom_site_U_iso_or_equiv
_atom_site_adp_type
_atom_site_occupancy
_atom_site_symmetry_multiplicity
_atom_site_Wyckoff_symbol
_atom_site_calc_flag
_atom_site_refinement_flags
_atom_site_disorder_assembly
_atom_site_disorder_group
Fe1 Fe 0.57835(7) 0.16435(9) 0.34417(8) 0.0449(4) Uani 1 4 e d . . .
Ti1 Ti 0.92730(9) 0.72482(11) 0.39618(10) 0.0422(4) Uani 1 4 e d . . .
O1 O 0.8395(4) 0.5134(5) 0.1647(4) 0.083(2) Uani 1 4 e d . . .
O2 O 0.9209(3) 0.6117(4) 0.2849(3) 0.0489(13) Uani 1 4 e d . . .
O3 O 0.8506(3) 0.6279(4) 0.4803(3) 0.0444(13) Uani 1 4 e d . . .
C1 C 0.6268(6) 0.0150(8) 0.2956(7) 0.063(2) Uani 1 4 e d . . .
H1 H 0.5964 -0.0286 0.2372 0.075 Uiso 1 4 e calc R . .
C2 C 0.6965(6) 0.0960(8) 0.2822(8) 0.067(3) Uani 1 4 e d . . .
H2 H 0.7251 0.1164 0.2143 0.080 Uiso 1 4 e calc R . .
C3 C 0.7217(6) 0.1387(8) 0.3818(11) 0.087(3) Uani 1 4 e d . . .
H3 H 0.7706 0.1956 0.3973 0.105 Uiso 1 4 e calc R . .
C4 C 0.6606(9) 0.0891(11) 0.4577(7) 0.097(4) Uani 1 4 e d . . .
H4 H 0.6612 0.1024 0.5352 0.117 Uiso 1 4 e calc R . .
C5 C 0.6042(7) 0.0082(8) 0.3980(9) 0.071(3) Uani 1 4 e d . . .
H5 H 0.5561 -0.0415 0.4274 0.085 Uiso 1 4 e calc R . .
C6 C 0.4642(5) 0.2055(6) 0.2447(6) 0.050(2) Uani 1 4 e d . . .
H6 H 0.4372 0.1628 0.1837 0.060 Uiso 1 4 e calc R . .
C7 C 0.4353(5) 0.2008(6) 0.3535(7) 0.053(2) Uani 1 4 e d . . .
H7 H 0.3853 0.1525 0.3813 0.063 Uiso 1 4 e calc R . .
C8 C 0.4931(5) 0.2780(6) 0.4151(6) 0.0444(19) Uani 1 4 e d . . .
H8 H 0.4900 0.2908 0.4925 0.053 Uiso 1 4 e calc R . .
C9 C 0.5568(4) 0.3300(7) 0.3463(5) 0.0426(19) Uani 1 4 e d . . .
C10 C 0.5385(5) 0.2873(6) 0.2424(6) 0.050(2) Uani 1 4 e d . . .
H10 H 0.5733 0.3084 0.1787 0.060 Uiso 1 4 e calc R . .
C11 C 0.6300(5) 0.4136(6) 0.3776(6) 0.0411(19) Uani 1 4 e d . . .
C12 C 0.6357(5) 0.4603(7) 0.4797(6) 0.055(2) Uani 1 4 e d . . .
H12 H 0.5894 0.4407 0.5285 0.066 Uiso 1 4 e calc R . .
C13 C 0.7064(5) 0.5335(6) 0.5110(5) 0.045(2) Uani 1 4 e d . . .
H13 H 0.7057 0.5649 0.5790 0.054 Uiso 1 4 e calc R . .
C14 C 0.7786(5) 0.5616(6) 0.4435(6) 0.0400(18) Uani 1 4 e d . . .
C15 C 0.7736(5) 0.5228(6) 0.3368(6) 0.0387(18) Uani 1 4 e d . . .
C16 C 0.7004(5) 0.4499(7) 0.3098(6) 0.049(2) Uani 1 4 e d . . .
H16 H 0.6979 0.4226 0.2400 0.059 Uiso 1 4 e calc R . .
C17 C 0.8479(5) 0.5486(7) 0.2571(7) 0.053(2) Uani 1 4 e d . . .
C18 C 0.7817(7) 0.7910(8) 0.3070(11) 0.078(3) Uani 1 4 e d . . .
H18 H 0.7306 0.7446 0.2736 0.094 Uiso 1 4 e calc R . .
C19 C 0.7836(8) 0.8280(10) 0.4120(11) 0.092(3) Uani 1 4 e d . . .
H19 H 0.7334 0.8166 0.4644 0.111 Uiso 1 4 e calc R . .
C20 C 0.8610(9) 0.8984(9) 0.4216(9) 0.079(3) Uani 1 4 e d . . .
H20 H 0.8755 0.9437 0.4853 0.095 Uiso 1 4 e calc R . .
C21 C 0.9093(6) 0.9080(8) 0.3277(10) 0.073(3) Uani 1 4 e d . . .
H21 H 0.9612 0.9599 0.3120 0.087 Uiso 1 4 e calc R . .
C22 C 0.8591(8) 0.8357(9) 0.2542(7) 0.076(3) Uani 1 4 e d . . .
H22 H 0.8712 0.8278 0.1776 0.091 Uiso 1 4 e calc R . .
C23 C 1.0486(6) 0.6488(10) 0.5212(10) 0.075(3) Uani 1 4 e d . . .
H23 H 1.0383 0.5874 0.5702 0.090 Uiso 1 4 e calc R . .
C24 C 1.0852(6) 0.6401(10) 0.4187(10) 0.078(3) Uani 1 4 e d . . .
H24 H 1.1073 0.5729 0.3838 0.094 Uiso 1 4 e calc R . .
C25 C 1.0967(5) 0.7478(11) 0.3827(9) 0.071(3) Uani 1 4 e d . . .
H25 H 1.1292 0.7691 0.3174 0.085 Uiso 1 4 e calc R . .
C26 C 1.0692(6) 0.8177(8) 0.4603(10) 0.069(3) Uani 1 4 e d . . .
H26 H 1.0788 0.8975 0.4606 0.083 Uiso 1 4 e calc R . .
C27 C 1.0355(6) 0.7559(12) 0.5442(8) 0.070(3) Uani 1 4 e d . . .
H27 H 1.0175 0.7850 0.6139 0.085 Uiso 1 4 e calc R . .

loop_
_atom_site_aniso_label
_atom_site_aniso_U_11
_atom_site_aniso_U_22
_atom_site_aniso_U_33
_atom_site_aniso_U_23
_atom_site_aniso_U_13
_atom_site_aniso_U_12
Fe1 0.0441(6) 0.0447(8) 0.0455(7) 0.0012(6) -0.0027(5) 0.0035(5)
Ti1 0.0462(8) 0.0392(10) 0.0406(8) -0.0010(7) -0.0039(6) 0.0013(7)
O1 0.091(4) 0.107(6) 0.051(4) -0.031(4) 0.013(3) -0.029(4)
O2 0.054(3) 0.050(4) 0.043(3) -0.008(3) 0.008(2) -0.006(3)
O3 0.054(3) 0.046(4) 0.033(3) -0.003(2) -0.001(2) -0.009(2)
C1 0.060(6) 0.064(7) 0.064(7) -0.012(5) 0.002(5) 0.010(5)
C2 0.047(5) 0.064(7) 0.089(7) 0.004(6) 0.006(5) 0.000(5)
C3 0.057(6) 0.073(8) 0.127(9) -0.022(8) -0.045(6) 0.020(5)
C4 0.132(9) 0.118(11) 0.041(6) -0.007(7) -0.012(6) 0.077(8)
C5 0.100(7) 0.046(7) 0.068(7) 0.002(6) 0.020(6) 0.013(5)
C6 0.050(5) 0.049(6) 0.049(5) 0.005(4) -0.014(4) -0.007(4)
C7 0.041(4) 0.042(6) 0.075(6) 0.017(5) 0.010(4) -0.007(4)
C8 0.045(4) 0.041(5) 0.048(5) -0.006(4) -0.002(4) 0.006(4)
C9 0.039(4) 0.051(6) 0.038(4) 0.005(4) 0.002(4) 0.000(4)
C10 0.044(4) 0.053(6) 0.052(5) 0.013(4) -0.013(4) -0.009(4)
C11 0.045(5) 0.036(5) 0.042(5) 0.006(4) -0.005(4) -0.001(4)
C12 0.061(5) 0.058(7) 0.046(5) 0.003(5) 0.006(4) -0.004(4)
C13 0.053(5) 0.058(6) 0.027(4) -0.009(4) 0.013(4) -0.003(4)
C14 0.054(5) 0.026(5) 0.038(4) -0.003(4) -0.011(4) 0.000(4)
C15 0.041(4) 0.031(5) 0.044(5) 0.001(4) -0.001(4) 0.002(4)
C16 0.067(5) 0.045(6) 0.036(4) 0.007(4) 0.000(4) 0.010(4)
C17 0.058(5) 0.038(6) 0.063(6) 0.008(5) 0.004(5) -0.001(4)
C18 0.052(6) 0.056(7) 0.122(9) 0.008(7) -0.037(6) 0.015(5)
C19 0.088(8) 0.076(10) 0.117(11) 0.022(8) 0.051(7) 0.048(7)
C20 0.118(9) 0.042(7) 0.075(8) -0.007(6) -0.016(7) 0.022(6)
C21 0.066(6) 0.047(7) 0.104(8) 0.042(6) -0.006(6) -0.011(5)
C22 0.097(8) 0.082(8) 0.048(5) 0.025(6) 0.001(6) 0.034(6)
C23 0.054(6) 0.069(9) 0.099(9) 0.039(7) -0.039(6) -0.007(5)
C24 0.046(5) 0.090(11) 0.096(8) -0.027(8) -0.020(5) 0.027(5)
C25 0.044(5) 0.082(10) 0.085(8) 0.032(8) -0.005(5) -0.009(5)
C26 0.058(6) 0.052(7) 0.095(8) -0.006(8) -0.028(5) -0.007(5)
C27 0.057(6) 0.106(11) 0.047(6) -0.013(7) -0.020(4) 0.000(6)

loop_
_atom_type_symbol
_atom_type_description
_atom_type_scat_dispersion_real
_atom_type_scat_dispersion_imag
_atom_type_scat_source
C C 0.0033 0.0016 'International Tables Vol C Tables 4.2.6.8 and 6.1.1.4'
H H 0.0000 0.0000 'International Tables Vol C Tables 4.2.6.8 and 6.1.1.4'
O O 0.0106 0.0060 'International Tables Vol C Tables 4.2.6.8 and 6.1.1.4'
Ti Ti 0.2776 0.4457 'International Tables Vol C Tables 4.2.6.8 and 6.1.1.4'
Fe Fe 0.3463 0.8444 'International Tables Vol C Tables 4.2.6.8 and 6.1.1.4'

loop_
_geom_angle_atom_site_label_1
_geom_angle_atom_site_label_2
_geom_angle_atom_site_label_3
_geom_angle
_geom_angle_site_symmetry_1
_geom_angle_site_symmetry_3
_geom_angle_publ_flag
C4 Fe1 C2 68.9(4) . . ?
C4 Fe1 C6 161.9(5) . . ?
C2 Fe1 C6 119.1(4) . . ?
C4 Fe1 C10 156.1(5) . . ?
C2 Fe1 C10 105.5(3) . . ?
C6 Fe1 C10 41.3(3) . . ?
C4 Fe1 C7 125.6(4) . . ?
C2 Fe1 C7 156.4(4) . . ?
C6 Fe1 C7 41.4(3) . . ?
C10 Fe1 C7 68.6(3) . . ?
C4 Fe1 C3 41.4(4) . . ?
C2 Fe1 C3 39.9(3) . . ?
C6 Fe1 C3 154.2(5) . . ?
C10 Fe1 C3 119.6(4) . . ?
C7 Fe1 C3 163.0(4) . . ?
C4 Fe1 C1 67.6(4) . . ?
C2 Fe1 C1 40.2(3) . . ?
C6 Fe1 C1 107.1(3) . . ?
C10 Fe1 C1 123.9(4) . . ?
C7 Fe1 C1 122.9(3) . . ?
C3 Fe1 C1 66.7(3) . . ?
C4 Fe1 C8 108.8(3) . . ?
C2 Fe1 C8 159.6(3) . . ?
C6 Fe1 C8 69.7(3) . . ?
C10 Fe1 C8 67.9(3) . . ?
C7 Fe1 C8 41.3(3) . . ?
C3 Fe1 C8 125.0(4) . . ?
C1 Fe1 C8 159.4(3) . . ?
C4 Fe1 C9 121.5(4) . . ?
C2 Fe1 C9 122.4(3) . . ?
C6 Fe1 C9 69.7(3) . . ?
C10 Fe1 C9 40.6(3) . . ?
C7 Fe1 C9 68.9(3) . . ?
C3 Fe1 C9 106.8(3) . . ?
C1 Fe1 C9 159.4(3) . . ?
C8 Fe1 C9 40.2(2) . . ?
C4 Fe1 C5 41.8(4) . . ?
C2 Fe1 C5 66.9(4) . . ?
C6 Fe1 C5 123.5(4) . . ?
C10 Fe1 C5 159.0(4) . . ?
C7 Fe1 C5 110.0(3) . . ?
C3 Fe1 C5 68.1(4) . . ?
C1 Fe1 C5 38.0(3) . . ?
C8 Fe1 C5 125.8(4) . . ?
C9 Fe1 C5 160.0(4) . . ?
O3 Ti1 O2 86.9(2) . . ?
O3 Ti1 C20 104.8(4) . . ?
O2 Ti1 C20 136.9(3) . . ?
O3 Ti1 C27 90.8(3) . . ?
O2 Ti1 C27 132.7(3) . . ?
C20 Ti1 C27 89.2(4) . . ?
O3 Ti1 C19 78.5(3) . . ?
O2 Ti1 C19 115.0(4) . . ?
C20 Ti1 C19 33.9(3) . . ?
C27 Ti1 C19 110.7(5) . . ?
O3 Ti1 C25 132.7(3) . . ?
O2 Ti1 C25 92.7(4) . . ?
C20 Ti1 C25 107.2(5) . . ?
C27 Ti1 C25 56.2(3) . . ?
C19 Ti1 C25 140.9(5) . . ?
O3 Ti1 C26 125.0(3) . . ?
O2 Ti1 C26 126.1(3) . . ?
C20 Ti1 C26 80.9(4) . . ?
C27 Ti1 C26 34.1(3) . . ?
C19 Ti1 C26 113.5(5) . . ?
C25 Ti1 C26 33.3(3) . . ?
O3 Ti1 C22 123.0(3) . . ?
O2 Ti1 C22 82.4(3) . . ?
C20 Ti1 C22 56.2(3) . . ?
C27 Ti1 C22 135.0(5) . . ?
C19 Ti1 C22 57.1(3) . . ?
C25 Ti1 C22 103.8(4) . . ?
C26 Ti1 C22 105.8(4) . . ?
O3 Ti1 C18 89.6(3) . . ?
O2 Ti1 C18 84.0(3) . . ?
C20 Ti1 C18 55.4(3) . . ?
C27 Ti1 C18 143.2(4) . . ?
C19 Ti1 C18 33.9(3) . . ?
C25 Ti1 C18 137.5(4) . . ?
C26 Ti1 C18 131.2(3) . . ?
C22 Ti1 C18 33.8(3) . . ?
O3 Ti1 C21 135.6(3) . . ?
O2 Ti1 C21 113.7(3) . . ?
C20 Ti1 C21 33.8(3) . . ?
C27 Ti1 C21 100.5(4) . . ?
C19 Ti1 C21 57.3(3) . . ?
C25 Ti1 C21 87.2(4) . . ?
C26 Ti1 C21 75.3(3) . . ?
C22 Ti1 C21 34.7(3) . . ?
C18 Ti1 C21 56.5(3) . . ?
O3 Ti1 C24 100.7(4) . . ?
O2 Ti1 C24 78.1(3) . . ?
C20 Ti1 C24 136.8(4) . . ?
C27 Ti1 C24 56.0(3) . . ?
C19 Ti1 C24 166.6(5) . . ?
C25 Ti1 C24 34.1(3) . . ?
C26 Ti1 C24 55.9(3) . . ?
C22 Ti1 C24 130.7(4) . . ?
C18 Ti1 C24 158.8(4) . . ?
C21 Ti1 C24 121.3(4) . . ?
O3 Ti1 C23 78.1(3) . . ?
O2 Ti1 C23 101.3(4) . . ?
C20 Ti1 C23 121.5(4) . . ?
C27 Ti1 C23 32.8(3) . . ?
C19 Ti1 C23 135.1(5) . . ?
C25 Ti1 C23 55.6(3) . . ?
C26 Ti1 C23 55.2(3) . . ?
C22 Ti1 C23 158.9(4) . . ?
C18 Ti1 C23 166.1(4) . . ?
C21 Ti1 C23 130.1(4) . . ?
C24 Ti1 C23 33.6(3) . . ?
C17 O2 Ti1 128.0(5) . . ?
C14 O3 Ti1 126.6(4) . . ?
C5 C1 C2 110.5(9) . . ?
C5 C1 Fe1 71.2(5) . . ?
C2 C1 Fe1 68.8(5) . . ?
C5 C1 H1 124.7 . . ?
C2 C1 H1 124.7 . . ?
Fe1 C1 H1 124.7 . . ?
C3 C2 C1 107.9(9) . . ?
C3 C2 Fe1 70.9(5) . . ?
C1 C2 Fe1 71.0(5) . . ?
C3 C2 H2 126.0 . . ?
C1 C2 H2 126.0 . . ?
Fe1 C2 H2 126.0 . . ?
C2 C3 C4 107.8(9) . . ?
C2 C3 Fe1 69.2(5) . . ?
C4 C3 Fe1 68.0(5) . . ?
C2 C3 H3 126.1 . . ?
C4 C3 H3 126.1 . . ?
Fe1 C3 H3 126.1 . . ?
C3 C4 C5 105.4(8) . . ?
C3 C4 Fe1 70.6(5) . . ?
C5 C4 Fe1 70.8(5) . . ?
C3 C4 H4 127.2 . . ?
C5 C4 H4 127.2 . . ?
Fe1 C4 H4 127.2 . . ?
C1 C5 C4 108.1(9) . . ?
C1 C5 Fe1 70.8(5) . . ?
C4 C5 Fe1 67.4(5) . . ?
C1 C5 H5 125.9 . . ?
C4 C5 H5 125.9 . . ?
Fe1 C5 H5 125.9 . . ?
C10 C6 C7 105.9(6) . . ?
C10 C6 Fe1 69.4(4) . . ?
C7 C6 Fe1 69.4(4) . . ?
C10 C6 H6 127.1 . . ?
C7 C6 H6 127.1 . . ?
Fe1 C6 H6 127.1 . . ?
C6 C7 C8 108.2(6) . . ?
C6 C7 Fe1 69.2(4) . . ?
C8 C7 Fe1 69.9(4) . . ?
C6 C7 H7 125.9 . . ?
C8 C7 H7 125.9 . . ?
Fe1 C7 H7 125.9 . . ?
C9 C8 C7 108.4(6) . . ?
C9 C8 Fe1 69.9(4) . . ?
C7 C8 Fe1 68.8(4) . . ?
C9 C8 H8 125.8 . . ?
C7 C8 H8 125.8 . . ?
Fe1 C8 H8 125.8 . . ?
C8 C9 C10 107.7(6) . . ?
C8 C9 C11 126.0(6) . . ?
C10 C9 C11 126.3(7) . . ?
C8 C9 Fe1 69.9(4) . . ?
C10 C9 Fe1 69.1(4) . . ?
C11 C9 Fe1 126.1(5) . . ?
C9 C10 C6 109.9(7) . . ?
C9 C10 Fe1 70.4(4) . . ?
C6 C10 Fe1 69.3(4) . . ?
C9 C10 H10 125.0 . . ?
C6 C10 H10 125.0 . . ?
Fe1 C10 H10 125.0 . . ?
C16 C11 C12 114.4(7) . . ?
C16 C11 C9 123.2(7) . . ?
C12 C11 C9 122.4(7) . . ?
C13 C12 C11 122.7(7) . . ?
C13 C12 H12 118.7 . . ?
C11 C12 H12 118.7 . . ?
C12 C13 C14 120.9(7) . . ?
C12 C13 H13 119.6 . . ?
C14 C13 H13 119.6 . . ?
O3 C14 C13 118.8(6) . . ?
O3 C14 C15 122.0(7) . . ?
C13 C14 C15 119.2(6) . . ?
C16 C15 C14 117.0(7) . . ?
C16 C15 C17 119.3(7) . . ?
C14 C15 C17 123.4(7) . . ?
C15 C16 C11 125.5(7) . . ?
C15 C16 H16 117.2 . . ?
C11 C16 H16 117.2 . . ?
O1 C17 O2 119.7(7) . . ?
O1 C17 C15 120.8(7) . . ?
O2 C17 C15 119.5(7) . . ?
C19 C18 C22 109.6(9) . . ?
C19 C18 Ti1 71.7(5) . . ?
C22 C18 Ti1 73.0(5) . . ?
C19 C18 H18 125.1 . . ?
C22 C18 H18 125.1 . . ?
Ti1 C18 H18 125.1 . . ?
C20 C19 C18 105.7(9) . . ?
C20 C19 Ti1 71.9(6) . . ?
C18 C19 Ti1 74.3(5) . . ?
C20 C19 H19 126.7 . . ?
C18 C19 H19 126.7 . . ?
Ti1 C19 H19 126.7 . . ?
C19 C20 C21 112.4(9) . . ?
C19 C20 Ti1 74.1(6) . . ?
C21 C20 Ti1 75.8(5) . . ?
C19 C20 H20 123.6 . . ?
C21 C20 H20 123.6 . . ?
Ti1 C20 H20 123.6 . . ?
C20 C21 C22 104.9(8) . . ?
C20 C21 Ti1 70.4(5) . . ?
C22 C21 Ti1 72.3(5) . . ?
C20 C21 H21 127.3 . . ?
C22 C21 H21 127.3 . . ?
Ti1 C21 H21 127.3 . . ?
C18 C22 C21 107.3(8) . . ?
C18 C22 Ti1 73.2(5) . . ?
C21 C22 Ti1 73.0(5) . . ?
C18 C22 H22 126.1 . . ?
C21 C22 H22 126.1 . . ?
Ti1 C22 H22 126.1 . . ?
C27 C23 C24 109.0(10) . . ?
C27 C23 Ti1 70.9(5) . . ?
C24 C23 Ti1 72.9(4) . . ?
C27 C23 H23 125.5 . . ?
C24 C23 H23 125.5 . . ?
Ti1 C23 H23 125.5 . . ?
C23 C24 C25 105.8(9) . . ?
C23 C24 Ti1 73.5(5) . . ?
C25 C24 Ti1 71.0(5) . . ?
C23 C24 H24 126.8 . . ?
C25 C24 H24 126.8 . . ?
Ti1 C24 H24 126.8 . . ?
C26 C25 C24 108.8(9) . . ?
C26 C25 Ti1 73.6(5) . . ?
C24 C25 Ti1 75.0(5) . . ?
C26 C25 H25 125.3 . . ?
C24 C25 H25 125.3 . . ?
Ti1 C25 H25 125.3 . . ?
C25 C26 C27 108.1(9) . . ?
C25 C26 Ti1 73.1(5) . . ?
C27 C26 Ti1 72.4(5) . . ?
C25 C26 H26 125.8 . . ?
C27 C26 H26 125.8 . . ?
Ti1 C26 H26 125.8 . . ?
C23 C27 C26 108.2(9) . . ?
C23 C27 Ti1 76.3(5) . . ?
C26 C27 Ti1 73.5(4) . . ?
C23 C27 H27 125.4 . . ?
C26 C27 H27 125.4 . . ?
Ti1 C27 H27 125.4 . . ?

loop_
_geom_bond_atom_site_label_1
_geom_bond_atom_site_label_2
_geom_bond_distance
_geom_bond_site_symmetry_2
_geom_bond_publ_flag
Fe1 C4 1.996(8) . ?
Fe1 C2 2.009(8) . ?
Fe1 C6 2.022(6) . ?
Fe1 C10 2.023(7) . ?
Fe1 C7 2.025(7) . ?
Fe1 C3 2.031(8) . ?
Fe1 C1 2.038(9) . ?
Fe1 C8 2.039(7) . ?
Fe1 C9 2.040(8) . ?
Fe1 C5 2.043(9) . ?
Ti1 O3 1.924(5) . ?
Ti1 O2 1.955(5) . ?
Ti1 C20 2.329(9) . ?
Ti1 C27 2.352(7) . ?
Ti1 C19 2.357(8) . ?
Ti1 C25 2.359(8) . ?
Ti1 C26 2.365(8) . ?
Ti1 C22 2.388(8) . ?
Ti1 C18 2.389(7) . ?
Ti1 C21 2.398(8) . ?
Ti1 C24 2.410(8) . ?
Ti1 C23 2.418(7) . ?
O1 C17 1.231(9) . ?
O2 C17 1.300(8) . ?
O3 C14 1.343(7) . ?
C1 C5 1.329(10) . ?
C1 C2 1.390(10) . ?
C1 H1 0.9800 . ?
C2 C3 1.378(11) . ?
C2 H2 0.9800 . ?
C3 C4 1.425(13) . ?
C3 H3 0.9800 . ?
C4 C5 1.441(13) . ?
C4 H4 0.9800 . ?
C5 H5 0.9800 . ?
C6 C10 1.428(9) . ?
C6 C7 1.431(9) . ?
C6 H6 0.9800 . ?
C7 C8 1.433(10) . ?
C7 H7 0.9800 . ?
C8 C9 1.402(9) . ?
C8 H8 0.9800 . ?
C9 C10 1.409(9) . ?
C9 C11 1.473(9) . ?
C10 H10 0.9800 . ?
C11 C16 1.385(9) . ?
C11 C12 1.393(9) . ?
C12 C13 1.365(9) . ?
C12 H12 0.9300 . ?
C13 C14 1.371(9) . ?
C13 H13 0.9300 . ?
C14 C15 1.411(9) . ?
C15 C16 1.373(9) . ?
C15 C17 1.488(10) . ?
C16 H16 0.9300 . ?
C18 C19 1.385(12) . ?
C18 C22 1.387(12) . ?
C18 H18 0.9800 . ?
C19 C20 1.368(13) . ?
C19 H19 0.9800 . ?
C20 C21 1.375(12) . ?
C20 H20 0.9800 . ?
C21 C22 1.427(12) . ?
C21 H21 0.9800 . ?
C22 H22 0.9800 . ?
C23 C27 1.349(12) . ?
C23 C24 1.397(11) . ?
C23 H23 0.9800 . ?
C24 C25 1.398(12) . ?
C24 H24 0.9800 . ?
C25 C26 1.355(11) . ?
C25 H25 0.9800 . ?
C26 C27 1.385(11) . ?
C26 H26 0.9800 . ?
C27 H27 0.9800 . ?

loop_
_geom_torsion_atom_site_label_1
_geom_torsion_atom_site_label_2
_geom_torsion_atom_site_label_3
_geom_torsion_atom_site_label_4
_geom_torsion
_geom_torsion_site_symmetry_1
_geom_torsion_site_symmetry_2
_geom_torsion_site_symmetry_3
_geom_torsion_site_symmetry_4
_geom_torsion_publ_flag
O3 Ti1 O2 C17 38.0(6) . . . . ?
C20 Ti1 O2 C17 -70.4(8) . . . . ?
C27 Ti1 O2 C17 126.3(7) . . . . ?
C19 Ti1 O2 C17 -37.7(7) . . . . ?
C25 Ti1 O2 C17 170.6(6) . . . . ?
C26 Ti1 O2 C17 170.1(6) . . . . ?
C22 Ti1 O2 C17 -85.8(7) . . . . ?
C18 Ti1 O2 C17 -51.9(7) . . . . ?
C21 Ti1 O2 C17 -101.2(6) . . . . ?
C24 Ti1 O2 C17 139.7(7) . . . . ?
C23 Ti1 O2 C17 115.2(6) . . . . ?
O2 Ti1 O3 C14 -36.6(5) . . . . ?
C20 Ti1 O3 C14 101.3(6) . . . . ?
C27 Ti1 O3 C14 -169.3(6) . . . . ?
C19 Ti1 O3 C14 79.7(7) . . . . ?
C25 Ti1 O3 C14 -127.4(7) . . . . ?
C26 Ti1 O3 C14 -169.5(6) . . . . ?
C22 Ti1 O3 C14 42.3(6) . . . . ?
C18 Ti1 O3 C14 47.4(6) . . . . ?
C21 Ti1 O3 C14 84.7(7) . . . . ?
C24 Ti1 O3 C14 -113.9(6) . . . . ?
C23 Ti1 O3 C14 -138.9(7) . . . . ?
C4 Fe1 C1 C5 38.6(6) . . . . ?
C2 Fe1 C1 C5 121.9(8) . . . . ?
C6 Fe1 C1 C5 -123.0(6) . . . . ?
C10 Fe1 C1 C5 -165.3(5) . . . . ?
C7 Fe1 C1 C5 -80.4(6) . . . . ?
C3 Fe1 C1 C5 83.7(6) . . . . ?
C8 Fe1 C1 C5 -45.4(11) . . . . ?
C9 Fe1 C1 C5 159.3(8) . . . . ?
C4 Fe1 C1 C2 -83.3(6) . . . . ?
C6 Fe1 C1 C2 115.1(6) . . . . ?
C10 Fe1 C1 C2 72.8(6) . . . . ?
C7 Fe1 C1 C2 157.7(5) . . . . ?
C3 Fe1 C1 C2 -38.2(6) . . . . ?
C8 Fe1 C1 C2 -167.3(7) . . . . ?
C9 Fe1 C1 C2 37.4(11) . . . . ?
C5 Fe1 C1 C2 -121.9(8) . . . . ?
C5 C1 C2 C3 2.6(10) . . . . ?
Fe1 C1 C2 C3 61.7(6) . . . . ?
C5 C1 C2 Fe1 -59.1(6) . . . . ?
C4 Fe1 C2 C3 -37.7(6) . . . . ?
C6 Fe1 C2 C3 160.3(6) . . . . ?
C10 Fe1 C2 C3 117.8(6) . . . . ?
C7 Fe1 C2 C3 -170.2(8) . . . . ?
C1 Fe1 C2 C3 -117.6(8) . . . . ?
C8 Fe1 C2 C3 49.6(12) . . . . ?
C9 Fe1 C2 C3 77.0(7) . . . . ?
C5 Fe1 C2 C3 -82.9(6) . . . . ?
C4 Fe1 C2 C1 79.9(6) . . . . ?
C6 Fe1 C2 C1 -82.1(6) . . . . ?
C10 Fe1 C2 C1 -124.6(5) . . . . ?
C7 Fe1 C2 C1 -52.6(11) . . . . ?
C3 Fe1 C2 C1 117.6(8) . . . . ?
C8 Fe1 C2 C1 167.2(8) . . . . ?
C9 Fe1 C2 C1 -165.4(5) . . . . ?
C5 Fe1 C2 C1 34.6(5) . . . . ?
C1 C2 C3 C4 -4.6(10) . . . . ?
Fe1 C2 C3 C4 57.1(6) . . . . ?
C1 C2 C3 Fe1 -61.8(6) . . . . ?
C4 Fe1 C3 C2 120.4(9) . . . . ?
C6 Fe1 C3 C2 -42.6(11) . . . . ?
C10 Fe1 C3 C2 -78.5(7) . . . . ?
C7 Fe1 C3 C2 166.6(11) . . . . ?
C1 Fe1 C3 C2 38.5(6) . . . . ?
C8 Fe1 C3 C2 -161.0(5) . . . . ?
C9 Fe1 C3 C2 -120.7(6) . . . . ?
C5 Fe1 C3 C2 79.8(6) . . . . ?
C2 Fe1 C3 C4 -120.4(9) . . . . ?
C6 Fe1 C3 C4 -163.0(8) . . . . ?
C10 Fe1 C3 C4 161.1(6) . . . . ?
C7 Fe1 C3 C4 46.1(15) . . . . ?
C1 Fe1 C3 C4 -81.9(7) . . . . ?
C8 Fe1 C3 C4 78.5(7) . . . . ?
C9 Fe1 C3 C4 118.9(7) . . . . ?
C5 Fe1 C3 C4 -40.6(6) . . . . ?
C2 C3 C4 C5 4.9(10) . . . . ?
Fe1 C3 C4 C5 62.7(6) . . . . ?
C2 C3 C4 Fe1 -57.9(6) . . . . ?
C2 Fe1 C4 C3 36.3(6) . . . . ?
C6 Fe1 C4 C3 155.9(10) . . . . ?
C10 Fe1 C4 C3 -44.2(12) . . . . ?
C7 Fe1 C4 C3 -164.9(6) . . . . ?
C1 Fe1 C4 C3 79.7(6) . . . . ?
C8 Fe1 C4 C3 -122.0(6) . . . . ?
C9 Fe1 C4 C3 -79.5(7) . . . . ?
C5 Fe1 C4 C3 114.9(8) . . . . ?
C2 Fe1 C4 C5 -78.6(6) . . . . ?
C6 Fe1 C4 C5 41.0(14) . . . . ?
C10 Fe1 C4 C5 -159.1(8) . . . . ?
C7 Fe1 C4 C5 80.2(7) . . . . ?
C3 Fe1 C4 C5 -114.9(8) . . . . ?
C1 Fe1 C4 C5 -35.2(5) . . . . ?
C8 Fe1 C4 C5 123.1(6) . . . . ?
C9 Fe1 C4 C5 165.6(5) . . . . ?
C2 C1 C5 C4 0.5(10) . . . . ?
Fe1 C1 C5 C4 -57.1(6) . . . . ?
C2 C1 C5 Fe1 57.7(6) . . . . ?
C3 C4 C5 C1 -3.3(10) . . . . ?
Fe1 C4 C5 C1 59.2(6) . . . . ?
C3 C4 C5 Fe1 -62.5(6) . . . . ?
C4 Fe1 C5 C1 -120.1(8) . . . . ?
C2 Fe1 C5 C1 -36.5(5) . . . . ?
C6 Fe1 C5 C1 74.0(6) . . . . ?
C10 Fe1 C5 C1 36.1(12) . . . . ?
C7 Fe1 C5 C1 118.3(6) . . . . ?
C3 Fe1 C5 C1 -79.8(6) . . . . ?
C8 Fe1 C5 C1 162.0(5) . . . . ?
C9 Fe1 C5 C1 -158.7(8) . . . . ?
C2 Fe1 C5 C4 83.6(6) . . . . ?
C6 Fe1 C5 C4 -165.8(6) . . . . ?
C10 Fe1 C5 C4 156.2(9) . . . . ?
C7 Fe1 C5 C4 -121.6(6) . . . . ?
C3 Fe1 C5 C4 40.3(5) . . . . ?
C1 Fe1 C5 C4 120.1(8) . . . . ?
C8 Fe1 C5 C4 -77.9(7) . . . . ?
C9 Fe1 C5 C4 -38.5(12) . . . . ?
C4 Fe1 C6 C10 167.8(11) . . . . ?
C2 Fe1 C6 C10 -80.3(6) . . . . ?
C7 Fe1 C6 C10 117.0(7) . . . . ?
C3 Fe1 C6 C10 -50.6(10) . . . . ?
C1 Fe1 C6 C10 -122.2(5) . . . . ?
C8 Fe1 C6 C10 79.3(5) . . . . ?
C9 Fe1 C6 C10 36.3(4) . . . . ?
C5 Fe1 C6 C10 -160.5(5) . . . . ?
C4 Fe1 C6 C7 50.9(13) . . . . ?
C2 Fe1 C6 C7 162.7(5) . . . . ?
C10 Fe1 C6 C7 -117.0(7) . . . . ?
C3 Fe1 C6 C7 -167.5(8) . . . . ?
C1 Fe1 C6 C7 120.8(5) . . . . ?
C8 Fe1 C6 C7 -37.7(5) . . . . ?
C9 Fe1 C6 C7 -80.7(5) . . . . ?
C5 Fe1 C6 C7 82.5(6) . . . . ?
C10 C6 C7 C8 -0.9(8) . . . . ?
Fe1 C6 C7 C8 59.2(5) . . . . ?
C10 C6 C7 Fe1 -60.1(5) . . . . ?
C4 Fe1 C7 C6 -162.7(6) . . . . ?
C2 Fe1 C7 C6 -40.5(10) . . . . ?
C10 Fe1 C7 C6 39.2(4) . . . . ?
C3 Fe1 C7 C6 161.3(12) . . . . ?
C1 Fe1 C7 C6 -78.2(6) . . . . ?
C8 Fe1 C7 C6 119.7(6) . . . . ?
C9 Fe1 C7 C6 82.9(5) . . . . ?
C5 Fe1 C7 C6 -118.4(5) . . . . ?
C4 Fe1 C7 C8 77.6(7) . . . . ?
C2 Fe1 C7 C8 -160.2(8) . . . . ?
C6 Fe1 C7 C8 -119.7(6) . . . . ?
C10 Fe1 C7 C8 -80.5(5) . . . . ?
C3 Fe1 C7 C8 41.6(15) . . . . ?
C1 Fe1 C7 C8 162.2(5) . . . . ?
C9 Fe1 C7 C8 -36.8(4) . . . . ?
C5 Fe1 C7 C8 121.9(5) . . . . ?
C6 C7 C8 C9 0.1(8) . . . . ?
Fe1 C7 C8 C9 58.9(5) . . . . ?
C6 C7 C8 Fe1 -58.8(5) . . . . ?
C4 Fe1 C8 C9 116.9(6) . . . . ?
C2 Fe1 C8 C9 37.1(11) . . . . ?
C6 Fe1 C8 C9 -82.3(4) . . . . ?
C10 Fe1 C8 C9 -37.8(4) . . . . ?
C7 Fe1 C8 C9 -120.1(6) . . . . ?
C3 Fe1 C8 C9 73.7(6) . . . . ?
C1 Fe1 C8 C9 -166.9(8) . . . . ?
C5 Fe1 C8 C9 160.4(5) . . . . ?
C4 Fe1 C8 C7 -123.0(6) . . . . ?
C2 Fe1 C8 C7 157.1(9) . . . . ?
C6 Fe1 C8 C7 37.8(4) . . . . ?
C10 Fe1 C8 C7 82.2(5) . . . . ?
C3 Fe1 C8 C7 -166.3(6) . . . . ?
C1 Fe1 C8 C7 -46.8(11) . . . . ?
C9 Fe1 C8 C7 120.1(6) . . . . ?
C5 Fe1 C8 C7 -79.5(6) . . . . ?
C7 C8 C9 C10 0.7(8) . . . . ?
Fe1 C8 C9 C10 58.9(5) . . . . ?
C7 C8 C9 C11 -178.8(7) . . . . ?
Fe1 C8 C9 C11 -120.6(7) . . . . ?
C7 C8 C9 Fe1 -58.2(5) . . . . ?
C4 Fe1 C9 C8 -82.0(6) . . . . ?
C2 Fe1 C9 C8 -165.6(4) . . . . ?
C6 Fe1 C9 C8 82.2(4) . . . . ?
C10 Fe1 C9 C8 119.1(5) . . . . ?
C7 Fe1 C9 C8 37.7(4) . . . . ?
C3 Fe1 C9 C8 -124.8(5) . . . . ?
C1 Fe1 C9 C8 166.8(8) . . . . ?
C5 Fe1 C9 C8 -52.8(10) . . . . ?
C4 Fe1 C9 C10 158.9(6) . . . . ?
C2 Fe1 C9 C10 75.3(5) . . . . ?
C6 Fe1 C9 C10 -36.9(4) . . . . ?
C7 Fe1 C9 C10 -81.4(4) . . . . ?
C3 Fe1 C9 C10 116.1(6) . . . . ?
C1 Fe1 C9 C10 47.7(10) . . . . ?
C8 Fe1 C9 C10 -119.1(5) . . . . ?
C5 Fe1 C9 C10 -171.9(9) . . . . ?
C4 Fe1 C9 C11 38.5(8) . . . . ?
C2 Fe1 C9 C11 -45.1(7) . . . . ?
C6 Fe1 C9 C11 -157.4(7) . . . . ?
C10 Fe1 C9 C11 -120.4(8) . . . . ?
C7 Fe1 C9 C11 158.2(7) . . . . ?
C3 Fe1 C9 C11 -4.3(8) . . . . ?
C1 Fe1 C9 C11 -72.7(11) . . . . ?
C8 Fe1 C9 C11 120.5(8) . . . . ?
C5 Fe1 C9 C11 67.6(12) . . . . ?
C8 C9 C10 C6 -1.3(9) . . . . ?
C11 C9 C10 C6 178.2(7) . . . . ?
Fe1 C9 C10 C6 58.1(5) . . . . ?
C8 C9 C10 Fe1 -59.4(5) . . . . ?
C11 C9 C10 Fe1 120.1(7) . . . . ?
C7 C6 C10 C9 1.4(8) . . . . ?
Fe1 C6 C10 C9 -58.7(5) . . . . ?
C7 C6 C10 Fe1 60.1(5) . . . . ?
C4 Fe1 C10 C9 -49.3(10) . . . . ?
C2 Fe1 C10 C9 -122.0(5) . . . . ?
C6 Fe1 C10 C9 121.4(6) . . . . ?
C7 Fe1 C10 C9 82.1(5) . . . . ?
C3 Fe1 C10 C9 -81.3(6) . . . . ?
C1 Fe1 C10 C9 -161.8(4) . . . . ?
C8 Fe1 C10 C9 37.5(4) . . . . ?
C5 Fe1 C10 C9 172.3(8) . . . . ?
C4 Fe1 C10 C6 -170.7(8) . . . . ?
C2 Fe1 C10 C6 116.6(5) . . . . ?
C7 Fe1 C10 C6 -39.3(4) . . . . ?
C3 Fe1 C10 C6 157.3(5) . . . . ?
C1 Fe1 C10 C6 76.8(6) . . . . ?
C8 Fe1 C10 C6 -83.9(5) . . . . ?
C9 Fe1 C10 C6 -121.4(6) . . . . ?
C5 Fe1 C10 C6 50.9(11) . . . . ?
C8 C9 C11 C16 170.0(7) . . . . ?
C10 C9 C11 C16 -9.5(11) . . . . ?
Fe1 C9 C11 C16 79.8(8) . . . . ?
C8 C9 C11 C12 -8.1(12) . . . . ?
C10 C9 C11 C12 172.5(7) . . . . ?
Fe1 C9 C11 C12 -98.2(8) . . . . ?
C16 C11 C12 C13 -1.6(11) . . . . ?
C9 C11 C12 C13 176.5(7) . . . . ?
C11 C12 C13 C14 -2.7(12) . . . . ?
Ti1 O3 C14 C13 -153.2(5) . . . . ?
Ti1 O3 C14 C15 24.9(9) . . . . ?
C12 C13 C14 O3 -175.3(7) . . . . ?
C12 C13 C14 C15 6.6(11) . . . . ?
O3 C14 C15 C16 175.9(6) . . . . ?
C13 C14 C15 C16 -6.0(10) . . . . ?
O3 C14 C15 C17 1.8(11) . . . . ?
C13 C14 C15 C17 179.9(7) . . . . ?
C14 C15 C16 C11 1.7(11) . . . . ?
C17 C15 C16 C11 176.1(7) . . . . ?
C12 C11 C16 C15 2.1(11) . . . . ?
C9 C11 C16 C15 -176.1(7) . . . . ?
Ti1 O2 C17 O1 152.1(6) . . . . ?
Ti1 O2 C17 C15 -25.9(10) . . . . ?
C16 C15 C17 O1 6.6(11) . . . . ?
C14 C15 C17 O1 -179.3(7) . . . . ?
C16 C15 C17 O2 -175.3(7) . . . . ?
C14 C15 C17 O2 -1.3(11) . . . . ?
O3 Ti1 C18 C19 69.7(8) . . . . ?
O2 Ti1 C18 C19 156.6(8) . . . . ?
C20 Ti1 C18 C19 -38.7(6) . . . . ?
C27 Ti1 C18 C19 -21.1(12) . . . . ?
C25 Ti1 C18 C19 -115.9(10) . . . . ?
C26 Ti1 C18 C19 -69.3(10) . . . . ?
C22 Ti1 C18 C19 -118.1(10) . . . . ?
C21 Ti1 C18 C19 -79.7(7) . . . . ?
C24 Ti1 C18 C19 -170.7(11) . . . . ?
C23 Ti1 C18 C19 43(2) . . . . ?
O3 Ti1 C18 C22 -172.2(7) . . . . ?
O2 Ti1 C18 C22 -85.3(7) . . . . ?
C20 Ti1 C18 C22 79.4(7) . . . . ?
C27 Ti1 C18 C22 97.0(10) . . . . ?
C19 Ti1 C18 C22 118.1(10) . . . . ?
C25 Ti1 C18 C22 2.2(11) . . . . ?
C26 Ti1 C18 C22 48.7(10) . . . . ?
C21 Ti1 C18 C22 38.3(6) . . . . ?
C24 Ti1 C18 C22 -52.6(13) . . . . ?
C23 Ti1 C18 C22 161.2(16) . . . . ?
C22 C18 C19 C20 1.9(11) . . . . ?
Ti1 C18 C19 C20 65.6(7) . . . . ?
C22 C18 C19 Ti1 -63.7(6) . . . . ?
O3 Ti1 C19 C20 140.4(8) . . . . ?
O2 Ti1 C19 C20 -138.6(7) . . . . ?
C27 Ti1 C19 C20 53.9(8) . . . . ?
C25 Ti1 C19 C20 -7.4(11) . . . . ?
C26 Ti1 C19 C20 17.1(9) . . . . ?
C22 Ti1 C19 C20 -77.0(7) . . . . ?
C18 Ti1 C19 C20 -112.8(9) . . . . ?
C21 Ti1 C19 C20 -35.4(6) . . . . ?
C24 Ti1 C19 C20 52(2) . . . . ?
C23 Ti1 C19 C20 80.6(8) . . . . ?
O3 Ti1 C19 C18 -106.8(8) . . . . ?
O2 Ti1 C19 C18 -25.8(8) . . . . ?
C20 Ti1 C19 C18 112.8(9) . . . . ?
C27 Ti1 C19 C18 166.7(8) . . . . ?
C25 Ti1 C19 C18 105.4(10) . . . . ?
C26 Ti1 C19 C18 129.9(8) . . . . ?
C22 Ti1 C19 C18 35.8(6) . . . . ?
C21 Ti1 C19 C18 77.3(7) . . . . ?
C24 Ti1 C19 C18 165.3(17) . . . . ?
C23 Ti1 C19 C18 -166.6(6) . . . . ?
C18 C19 C20 C21 -0.3(11) . . . . ?
Ti1 C19 C20 C21 66.9(7) . . . . ?
C18 C19 C20 Ti1 -67.2(6) . . . . ?
O3 Ti1 C20 C19 -40.2(8) . . . . ?
O2 Ti1 C20 C19 61.3(11) . . . . ?
C27 Ti1 C20 C19 -130.9(8) . . . . ?
C25 Ti1 C20 C19 175.1(7) . . . . ?
C26 Ti1 C20 C19 -164.2(8) . . . . ?
C22 Ti1 C20 C19 79.8(7) . . . . ?
C18 Ti1 C20 C19 38.7(6) . . . . ?
C21 Ti1 C20 C19 118.7(9) . . . . ?
C24 Ti1 C20 C19 -164.5(7) . . . . ?
C23 Ti1 C20 C19 -125.2(7) . . . . ?
O3 Ti1 C20 C21 -158.9(6) . . . . ?
O2 Ti1 C20 C21 -57.4(9) . . . . ?
C27 Ti1 C20 C21 110.5(7) . . . . ?
C19 Ti1 C20 C21 -118.7(9) . . . . ?
C25 Ti1 C20 C21 56.4(7) . . . . ?
C26 Ti1 C20 C21 77.2(7) . . . . ?
C22 Ti1 C20 C21 -38.9(5) . . . . ?
C18 Ti1 C20 C21 -80.0(6) . . . . ?
C24 Ti1 C20 C21 76.8(8) . . . . ?
C23 Ti1 C20 C21 116.2(6) . . . . ?
C19 C20 C21 C22 -1.3(11) . . . . ?
Ti1 C20 C21 C22 64.6(6) . . . . ?
C19 C20 C21 Ti1 -65.9(7) . . . . ?
O3 Ti1 C21 C20 29.8(9) . . . . ?
O2 Ti1 C21 C20 141.1(6) . . . . ?
C27 Ti1 C21 C20 -72.3(7) . . . . ?
C19 Ti1 C21 C20 35.6(6) . . . . ?
C25 Ti1 C21 C20 -127.2(7) . . . . ?
C26 Ti1 C21 C20 -95.6(7) . . . . ?
C22 Ti1 C21 C20 113.6(8) . . . . ?
C18 Ti1 C21 C20 76.3(6) . . . . ?
C24 Ti1 C21 C20 -128.7(6) . . . . ?
C23 Ti1 C21 C20 -88.4(7) . . . . ?
O3 Ti1 C21 C22 -83.8(8) . . . . ?
O2 Ti1 C21 C22 27.5(7) . . . . ?
C20 Ti1 C21 C22 -113.6(8) . . . . ?
C27 Ti1 C21 C22 174.1(6) . . . . ?
C19 Ti1 C21 C22 -78.0(6) . . . . ?
C25 Ti1 C21 C22 119.2(7) . . . . ?
C26 Ti1 C21 C22 150.8(8) . . . . ?
C18 Ti1 C21 C22 -37.3(5) . . . . ?
C24 Ti1 C21 C22 117.7(6) . . . . ?
C23 Ti1 C21 C22 158.0(7) . . . . ?
C19 C18 C22 C21 -2.7(11) . . . . ?
Ti1 C18 C22 C21 -65.6(6) . . . . ?
C19 C18 C22 Ti1 62.8(7) . . . . ?
C20 C21 C22 C18 2.4(10) . . . . ?
Ti1 C21 C22 C18 65.7(6) . . . . ?
C20 C21 C22 Ti1 -63.3(6) . . . . ?
O3 Ti1 C22 C18 9.3(8) . . . . ?
O2 Ti1 C22 C18 90.6(7) . . . . ?
C20 Ti1 C22 C18 -76.8(6) . . . . ?
C27 Ti1 C22 C18 -122.9(8) . . . . ?
C19 Ti1 C22 C18 -35.9(6) . . . . ?
C25 Ti1 C22 C18 -178.5(7) . . . . ?
C26 Ti1 C22 C18 -144.0(7) . . . . ?
C21 Ti1 C22 C18 -114.6(8) . . . . ?
C24 Ti1 C22 C18 157.7(6) . . . . ?
C23 Ti1 C22 C18 -167.6(12) . . . . ?
O3 Ti1 C22 C21 124.0(7) . . . . ?
O2 Ti1 C22 C21 -154.8(7) . . . . ?
C20 Ti1 C22 C21 37.8(5) . . . . ?
C27 Ti1 C22 C21 -8.3(9) . . . . ?
C19 Ti1 C22 C21 78.7(6) . . . . ?
C25 Ti1 C22 C21 -63.8(7) . . . . ?
C26 Ti1 C22 C21 -29.4(7) . . . . ?
C18 Ti1 C22 C21 114.6(8) . . . . ?
C24 Ti1 C22 C21 -87.7(7) . . . . ?
C23 Ti1 C22 C21 -52.9(14) . . . . ?
O3 Ti1 C23 C27 -110.8(8) . . . . ?
O2 Ti1 C23 C27 164.9(7) . . . . ?
C20 Ti1 C23 C27 -10.6(9) . . . . ?
C19 Ti1 C23 C27 -50.9(9) . . . . ?
C25 Ti1 C23 C27 79.4(7) . . . . ?
C26 Ti1 C23 C27 38.6(6) . . . . ?
C22 Ti1 C23 C27 66.5(16) . . . . ?
C18 Ti1 C23 C27 -83.5(16) . . . . ?
C21 Ti1 C23 C27 30.1(10) . . . . ?
C24 Ti1 C23 C27 117.8(9) . . . . ?
O3 Ti1 C23 C24 131.4(8) . . . . ?
O2 Ti1 C23 C24 47.1(8) . . . . ?
C20 Ti1 C23 C24 -128.4(9) . . . . ?
C27 Ti1 C23 C24 -117.8(9) . . . . ?
C19 Ti1 C23 C24 -168.7(8) . . . . ?
C25 Ti1 C23 C24 -38.4(6) . . . . ?
C26 Ti1 C23 C24 -79.2(6) . . . . ?
C22 Ti1 C23 C24 -51.3(17) . . . . ?
C18 Ti1 C23 C24 158.7(14) . . . . ?
C21 Ti1 C23 C24 -87.7(10) . . . . ?
C27 C23 C24 C25 2.0(8) . . . . ?
Ti1 C23 C24 C25 64.1(5) . . . . ?
C27 C23 C24 Ti1 -62.1(5) . . . . ?
O3 Ti1 C24 C23 -48.3(7) . . . . ?
O2 Ti1 C24 C23 -132.8(8) . . . . ?
C20 Ti1 C24 C23 77.3(11) . . . . ?
C27 Ti1 C24 C23 35.4(6) . . . . ?
C19 Ti1 C24 C23 37(2) . . . . ?
C25 Ti1 C24 C23 113.7(9) . . . . ?
C26 Ti1 C24 C23 76.9(6) . . . . ?
C22 Ti1 C24 C23 158.3(7) . . . . ?
C18 Ti1 C24 C23 -166.1(9) . . . . ?
C21 Ti1 C24 C23 116.6(8) . . . . ?
O3 Ti1 C24 C25 -162.1(7) . . . . ?
O2 Ti1 C24 C25 113.5(8) . . . . ?
C20 Ti1 C24 C25 -36.5(11) . . . . ?
C27 Ti1 C24 C25 -78.4(6) . . . . ?
C19 Ti1 C24 C25 -77(2) . . . . ?
C26 Ti1 C24 C25 -36.9(6) . . . . ?
C22 Ti1 C24 C25 44.5(9) . . . . ?
C18 Ti1 C24 C25 80.2(12) . . . . ?
C21 Ti1 C24 C25 2.8(9) . . . . ?
C23 Ti1 C24 C25 -113.7(9) . . . . ?
C23 C24 C25 C26 0.6(8) . . . . ?
Ti1 C24 C25 C26 66.4(5) . . . . ?
C23 C24 C25 Ti1 -65.8(5) . . . . ?
O3 Ti1 C25 C26 -91.0(8) . . . . ?
O2 Ti1 C25 C26 -179.2(7) . . . . ?
C20 Ti1 C25 C26 39.5(7) . . . . ?
C27 Ti1 C25 C26 -37.4(6) . . . . ?
C19 Ti1 C25 C26 43.8(9) . . . . ?
C22 Ti1 C25 C26 97.9(7) . . . . ?
C18 Ti1 C25 C26 96.7(8) . . . . ?
C21 Ti1 C25 C26 67.1(7) . . . . ?
C24 Ti1 C25 C26 -115.3(9) . . . . ?
C23 Ti1 C25 C26 -77.4(6) . . . . ?
O3 Ti1 C25 C24 24.3(10) . . . . ?
O2 Ti1 C25 C24 -64.0(7) . . . . ?
C20 Ti1 C25 C24 154.8(7) . . . . ?
C27 Ti1 C25 C24 77.8(6) . . . . ?
C19 Ti1 C25 C24 159.1(8) . . . . ?
C26 Ti1 C25 C24 115.3(9) . . . . ?
C22 Ti1 C25 C24 -146.8(7) . . . . ?
C18 Ti1 C25 C24 -148.1(7) . . . . ?
C21 Ti1 C25 C24 -177.6(8) . . . . ?
C23 Ti1 C25 C24 37.9(5) . . . . ?
C24 C25 C26 C27 -2.9(9) . . . . ?
Ti1 C25 C26 C27 64.4(5) . . . . ?
C24 C25 C26 Ti1 -67.3(5) . . . . ?
O3 Ti1 C26 C25 116.2(7) . . . . ?
O2 Ti1 C26 C25 0.9(8) . . . . ?
C20 Ti1 C26 C25 -142.0(7) . . . . ?
C27 Ti1 C26 C25 115.9(9) . . . . ?
C19 Ti1 C26 C25 -151.6(6) . . . . ?
C22 Ti1 C26 C25 -91.1(7) . . . . ?
C18 Ti1 C26 C25 -116.9(7) . . . . ?
C21 Ti1 C26 C25 -107.9(8) . . . . ?
C24 Ti1 C26 C25 37.7(5) . . . . ?
C23 Ti1 C26 C25 78.8(6) . . . . ?
O3 Ti1 C26 C27 0.3(9) . . . . ?
O2 Ti1 C26 C27 -114.9(8) . . . . ?
C20 Ti1 C26 C27 102.1(8) . . . . ?
C19 Ti1 C26 C27 92.5(7) . . . . ?
C25 Ti1 C26 C27 -115.9(9) . . . . ?
C22 Ti1 C26 C27 153.0(7) . . . . ?
C18 Ti1 C26 C27 127.3(7) . . . . ?
C21 Ti1 C26 C27 136.2(8) . . . . ?
C24 Ti1 C26 C27 -78.2(6) . . . . ?
C23 Ti1 C26 C27 -37.1(5) . . . . ?
C24 C23 C27 C26 -3.8(9) . . . . ?
Ti1 C23 C27 C26 -67.1(5) . . . . ?
C24 C23 C27 Ti1 63.4(5) . . . . ?
C25 C26 C27 C23 4.1(9) . . . . ?
Ti1 C26 C27 C23 69.0(5) . . . . ?
C25 C26 C27 Ti1 -64.9(6) . . . . ?
O3 Ti1 C27 C23 66.2(7) . . . . ?
O2 Ti1 C27 C23 -20.3(10) . . . . ?
C20 Ti1 C27 C23 171.0(8) . . . . ?
C19 Ti1 C27 C23 144.2(7) . . . . ?
C25 Ti1 C27 C23 -77.6(6) . . . . ?
C26 Ti1 C27 C23 -114.1(9) . . . . ?
C22 Ti1 C27 C23 -152.2(7) . . . . ?
C18 Ti1 C27 C23 156.5(7) . . . . ?
C21 Ti1 C27 C23 -157.0(7) . . . . ?
C24 Ti1 C27 C23 -36.2(6) . . . . ?
O3 Ti1 C27 C26 -179.7(7) . . . . ?
O2 Ti1 C27 C26 93.8(9) . . . . ?
C20 Ti1 C27 C26 -74.9(8) . . . . ?
C19 Ti1 C27 C26 -101.7(7) . . . . ?
C25 Ti1 C27 C26 36.5(5) . . . . ?
C22 Ti1 C27 C26 -38.1(9) . . . . ?
C18 Ti1 C27 C26 -89.3(8) . . . . ?
C21 Ti1 C27 C26 -42.9(8) . . . . ?
C24 Ti1 C27 C26 77.9(6) . . . . ?
C23 Ti1 C27 C26 114.1(9) . . . . ?
